data_4084292
loop_
_publ_author_name
'Flowers, Sarah E.'
'Cossairt, Brandi M.'

_publ_section_title
;
 Mono- and Dimetalation of a Tridentate Bisimidazole-Phosphine Ligand
;
_journal_issue 17
_journal_name_full Organometallics
_journal_page_first 4341
_journal_paper_doi 10.1021/om500592u
_journal_volume 33
_journal_year 2014
_chemical_formula_moiety 'C40 H47 Cl Co N5 P Ru, C2 H3 N'
_chemical_formula_sum 'C42 H50 Cl Co N6 P Ru'
_chemical_formula_weight 865.3
_chemical_name_common sef1_139
_chemical_name_systematic
;
 ?
;
_space_group_IT_number 2
_symmetry_cell_setting triclinic
_symmetry_Int_Tables_number 2
_symmetry_space_group_name_Hall '-P 1'
_symmetry_space_group_name_H-M 'P -1'
_atom_sites_solution_hydrogens geom
_atom_sites_solution_primary direct
_atom_sites_solution_secondary difmap
_audit_conform_dict_location ftp://ftp.iucr.org/pub/cif_core.dic
_audit_conform_dict_name cif_core.dic
_audit_conform_dict_version 2.4
_audit_creation_date 2014-02-10T14:26:27-00:00
_audit_creation_method 'WinGX routine CIF_UPDATE'
_cell_angle_alpha 97.261(2)
_cell_angle_beta 97.275(2)
_cell_angle_gamma 100.672(2)
_cell_formula_units_Z 2
_cell_length_a 7.9318(4)
_cell_length_b 13.6965(6)
_cell_length_c 19.1742(9)
_cell_measurement_reflns_used 610
_cell_measurement_temperature 100(2)
_cell_measurement_theta_max 20
_cell_measurement_theta_min 3
_cell_volume 2006.40(17)
_computing_cell_refinement 'SAINT (Bruker, 2007)'
_computing_data_collection 'APEX2 (Bruker, 2007)'
_computing_data_reduction 'SAINT (Bruker, 2007)'
_computing_molecular_graphics 'ORTEP-3 for Windows (Farrugia, 1997)'
_computing_publication_material 'SHELXL-97 (Sheldrick, 1997)'
_computing_structure_refinement 'SHELXL-97 (Sheldrick, 2008)'
_computing_structure_solution 'SHELXS97 (Sheldrick, 1997)'
_diffrn_ambient_temperature 100(2)
_diffrn_measured_fraction_theta_full 0.999
_diffrn_measured_fraction_theta_max 0.992
_diffrn_measurement_device_type 'Bruker APEXII CCD area-detector'
_diffrn_measurement_method '\f and \w scans'
_diffrn_radiation_monochromator graphite
_diffrn_radiation_type MoK\a
_diffrn_radiation_wavelength 0.71073
_diffrn_reflns_av_R_equivalents 0.0549
_diffrn_reflns_av_unetI/netI 0.0374
_diffrn_reflns_limit_h_max 10
_diffrn_reflns_limit_h_min -10
_diffrn_reflns_limit_k_max 18
_diffrn_reflns_limit_k_min -18
_diffrn_reflns_limit_l_max 25
_diffrn_reflns_limit_l_min -25
_diffrn_reflns_number 70827
_diffrn_reflns_theta_full 25
_diffrn_reflns_theta_max 28.51
_diffrn_reflns_theta_min 2.17
_diffrn_source 'fine-focus sealed tube'
_exptl_absorpt_coefficient_mu 0.934
_exptl_absorpt_correction_T_max 0.929
_exptl_absorpt_correction_T_min 0.8726
_exptl_absorpt_correction_type multi-scan
_exptl_absorpt_process_details '(SADABS; Bruker, 2007)'
_exptl_crystal_colour green
_exptl_crystal_density_diffrn 1.432
_exptl_crystal_density_method 'not measured'
_exptl_crystal_description prism
_exptl_crystal_F_000 894
_exptl_crystal_size_max 0.15
_exptl_crystal_size_mid 0.15
_exptl_crystal_size_min 0.08
_refine_diff_density_max 0.826
_refine_diff_density_min -0.624
_refine_diff_density_rms 0.079
_refine_ls_extinction_method none
_refine_ls_goodness_of_fit_ref 1.035
_refine_ls_hydrogen_treatment constr
_refine_ls_matrix_type full
_refine_ls_number_parameters 480
_refine_ls_number_reflns 10133
_refine_ls_number_restraints 0
_refine_ls_restrained_S_all 1.035
_refine_ls_R_factor_all 0.0449
_refine_ls_R_factor_gt 0.0301
_refine_ls_shift/su_max 0.001
_refine_ls_shift/su_mean 0
_refine_ls_structure_factor_coef Fsqd
_refine_ls_weighting_details 'calc w=1/[\s^2^(Fo^2^)+(0.0336P)^2^+0.9597P] where P=(Fo^2^+2Fc^2^)/3'
_refine_ls_weighting_scheme calc
_refine_ls_wR_factor_gt 0.0668
_refine_ls_wR_factor_ref 0.0728
_reflns_number_gt 8265
_reflns_number_total 10133
_reflns_threshold_expression >2\s(I)
_cod_data_source_file om500592u_si_001.cif
_cod_data_source_block sef1_139_0m
_cod_original_cell_volume 2006.40(16)
_cod_database_code 4084292

loop_
_symmetry_equiv_pos_as_xyz
'x, y, z'
'-x, -y, -z'

loop_
_atom_site_label
_atom_site_type_symbol
_atom_site_fract_x
_atom_site_fract_y
_atom_site_fract_z
_atom_site_U_iso_or_equiv
_atom_site_adp_type
_atom_site_occupancy
_atom_site_symmetry_multiplicity
_atom_site_calc_flag
_atom_site_refinement_flags
Ru1 Ru 0.17667(2) 0.227474(11) 0.192435(8) 0.01049(5) Uani 1 1 d .
Co1 Co 0.30998(4) 0.13408(2) 0.355547(14) 0.01548(7) Uani 1 1 d .
Cl1 Cl 0.13195(8) 0.08858(4) 0.43327(3) 0.02786(13) Uani 1 1 d .
P1 P 0.36456(6) 0.26822(4) 0.11830(3) 0.01183(10) Uani 1 1 d .
N4 N 0.4711(2) 0.39231(12) 0.27788(8) 0.0131(3) Uani 1 1 d .
N3 N 0.3837(2) 0.27464(12) 0.34128(8) 0.0134(3) Uani 1 1 d .
N1 N 0.2766(2) 0.05444(12) 0.26062(9) 0.0145(3) Uani 1 1 d .
N2 N 0.3103(2) 0.03706(12) 0.14737(8) 0.0136(3) Uani 1 1 d .
N5 N 0.5335(3) 0.11034(14) 0.41162(10) 0.0265(4) Uani 1 1 d .
N6 N 1.1456(5) 0.2904(3) 0.72213(17) 0.0735(10) Uani 1 1 d .
C29 C -0.0624(3) 0.26375(15) 0.13267(11) 0.0155(4) Uani 1 1 d .
C31 C -0.0271(3) 0.32057(15) 0.20261(11) 0.0151(4) Uani 1 1 d .
C36 C 0.0061(3) 0.43344(16) 0.22255(13) 0.0247(5) Uani 1 1 d .
H36A H 0.04 0.4653 0.1821 0.037 Uiso 1 1 calc R
H36B H 0.0996 0.4549 0.2632 0.037 Uiso 1 1 calc R
H36C H -0.0998 0.4534 0.2353 0.037 Uiso 1 1 calc R
C33 C -0.0488(3) 0.25027(15) 0.25218(10) 0.0155(4) Uani 1 1 d .
C38 C -0.0489(3) 0.27899(19) 0.33015(11) 0.0256(5) Uani 1 1 d .
H38A H -0.1603 0.2965 0.3376 0.038 Uiso 1 1 calc R
H38B H 0.0454 0.337 0.349 0.038 Uiso 1 1 calc R
H38C H -0.0319 0.2223 0.3548 0.038 Uiso 1 1 calc R
C32 C -0.0904(3) 0.15191(15) 0.21321(11) 0.0161(4) Uani 1 1 d .
C30 C -0.0945(3) 0.15918(15) 0.13905(10) 0.0149(4) Uani 1 1 d .
C35 C -0.1459(3) 0.07200(16) 0.07920(12) 0.0237(5) Uani 1 1 d .
H35A H -0.2711 0.0454 0.074 0.036 Uiso 1 1 calc R
H35B H -0.0829 0.0192 0.0898 0.036 Uiso 1 1 calc R
H35C H -0.1174 0.0947 0.0349 0.036 Uiso 1 1 calc R
C37 C -0.1412(3) 0.05542(17) 0.24205(13) 0.0260(5) Uani 1 1 d .
H37A H -0.0958 0.0654 0.293 0.039 Uiso 1 1 calc R
H37B H -0.093 0.0027 0.2169 0.039 Uiso 1 1 calc R
H37C H -0.2681 0.0352 0.2351 0.039 Uiso 1 1 calc R
C34 C -0.0921(3) 0.30603(17) 0.06481(11) 0.0225(5) Uani 1 1 d .
H34A H -0.2146 0.3101 0.0542 0.034 Uiso 1 1 calc R
H34B H -0.062 0.2622 0.0258 0.034 Uiso 1 1 calc R
H34C H -0.0193 0.3734 0.07 0.034 Uiso 1 1 calc R
C23 C 0.2948(3) 0.30911(15) 0.03354(10) 0.0148(4) Uani 1 1 d .
C25 C 0.2995(3) 0.41064(16) 0.02981(11) 0.0200(4) Uani 1 1 d .
H25 H 0.3464 0.4594 0.0708 0.024 Uiso 1 1 calc R
C27 C 0.2365(3) 0.44142(18) -0.03309(12) 0.0251(5) Uani 1 1 d .
H27 H 0.2403 0.5109 -0.0345 0.03 Uiso 1 1 calc R
C28 C 0.1683(3) 0.37211(19) -0.09343(12) 0.0281(5) Uani 1 1 d .
H28 H 0.1248 0.3935 -0.1361 0.034 Uiso 1 1 calc R
C26 C 0.1642(3) 0.27114(18) -0.09106(12) 0.0276(5) Uani 1 1 d .
H26 H 0.1186 0.2229 -0.1324 0.033 Uiso 1 1 calc R
C24 C 0.2266(3) 0.24016(16) -0.02839(11) 0.0199(4) Uani 1 1 d .
H24 H 0.2229 0.1706 -0.0275 0.024 Uiso 1 1 calc R
C22 C 0.5509(3) 0.37056(15) 0.15805(10) 0.0150(4) Uani 1 1 d .
H22A H 0.6478 0.3417 0.1787 0.018 Uiso 1 1 calc R
H22B H 0.5912 0.4087 0.1206 0.018 Uiso 1 1 calc R
C21 C 0.4994(3) 0.44152(14) 0.21611(10) 0.0143(4) Uani 1 1 d .
H21A H 0.5923 0.5025 0.2304 0.017 Uiso 1 1 calc R
H21B H 0.3918 0.4625 0.1972 0.017 Uiso 1 1 calc R
C12 C 0.3603(2) 0.30152(14) 0.27544(10) 0.0122(4) Uani 1 1 d .
C2 C 0.3107(3) -0.04121(14) 0.24172(11) 0.0162(4) Uani 1 1 d .
C4 C 0.3182(3) -0.11972(16) 0.28045(12) 0.0219(5) Uani 1 1 d .
H4 H 0.305 -0.1117 0.3293 0.026 Uiso 1 1 calc R
C6 C 0.3453(3) -0.21044(16) 0.24669(12) 0.0237(5) Uani 1 1 d .
C7 C 0.3667(3) -0.22200(15) 0.17413(12) 0.0221(5) Uani 1 1 d .
C5 C 0.3615(3) -0.14228(15) 0.13588(11) 0.0191(4) Uani 1 1 d .
H5 H 0.3775 -0.1489 0.0874 0.023 Uiso 1 1 calc R
C3 C 0.3324(3) -0.05300(14) 0.17032(11) 0.0152(4) Uani 1 1 d .
C10 C 0.3418(3) 0.06374(14) 0.07882(10) 0.0148(4) Uani 1 1 d .
H10A H 0.2307 0.0679 0.0505 0.018 Uiso 1 1 calc R
H10B H 0.3896 0.0107 0.0527 0.018 Uiso 1 1 calc R
C11 C 0.4692(3) 0.16463(14) 0.08726(11) 0.0153(4) Uani 1 1 d .
H11A H 0.5077 0.1746 0.0411 0.018 Uiso 1 1 calc R
H11B H 0.5728 0.1646 0.122 0.018 Uiso 1 1 calc R
C1 C 0.2700(2) 0.10069(14) 0.20183(10) 0.0125(4) Uani 1 1 d .
C9 C 0.3895(4) -0.32193(16) 0.13672(13) 0.0303(6) Uani 1 1 d .
H9A H 0.4075 -0.3157 0.0877 0.045 Uiso 1 1 calc R
H9B H 0.2853 -0.3734 0.1363 0.045 Uiso 1 1 calc R
H9C H 0.4905 -0.3414 0.162 0.045 Uiso 1 1 calc R
C8 C 0.3451(4) -0.29782(18) 0.28790(14) 0.0361(6) Uani 1 1 d .
H8A H 0.3446 -0.2744 0.3383 0.054 Uiso 1 1 calc R
H8B H 0.4492 -0.3254 0.2827 0.054 Uiso 1 1 calc R
H8C H 0.2414 -0.3501 0.2693 0.054 Uiso 1 1 calc R
C39 C 0.6490(3) 0.12493(16) 0.45601(12) 0.0236(5) Uani 1 1 d .
C40 C 0.7942(3) 0.14588(19) 0.51390(13) 0.0301(5) Uani 1 1 d .
H40A H 0.7785 0.1994 0.5501 0.045 Uiso 1 1 calc R
H40B H 0.9026 0.1675 0.4954 0.045 Uiso 1 1 calc R
H40C H 0.7995 0.0849 0.5352 0.045 Uiso 1 1 calc R
C13 C 0.5074(3) 0.35020(14) 0.38587(10) 0.0137(4) Uani 1 1 d .
C15 C 0.5696(3) 0.36273(15) 0.45839(10) 0.0157(4) Uani 1 1 d .
H15 H 0.5312 0.3123 0.4859 0.019 Uiso 1 1 calc R
C17 C 0.6887(3) 0.44978(15) 0.49020(10) 0.0161(4) Uani 1 1 d .
C18 C 0.7460(3) 0.52446(15) 0.44917(11) 0.0168(4) Uani 1 1 d .
C16 C 0.6848(3) 0.51165(15) 0.37649(11) 0.0158(4) Uani 1 1 d .
H16 H 0.724 0.5612 0.3485 0.019 Uiso 1 1 calc R
C14 C 0.5651(3) 0.42472(14) 0.34622(10) 0.0142(4) Uani 1 1 d .
C20 C 0.8688(3) 0.62102(16) 0.48401(12) 0.0220(5) Uani 1 1 d .
H20A H 0.9024 0.6615 0.4474 0.033 Uiso 1 1 calc R
H20B H 0.9726 0.6054 0.51 0.033 Uiso 1 1 calc R
H20C H 0.8111 0.6588 0.5172 0.033 Uiso 1 1 calc R
C19 C 0.7519(3) 0.46559(16) 0.56908(11) 0.0212(5) Uani 1 1 d .
H19A H 0.7011 0.4066 0.5891 0.032 Uiso 1 1 calc R
H19B H 0.717 0.5253 0.5919 0.032 Uiso 1 1 calc R
H19C H 0.8788 0.4752 0.5775 0.032 Uiso 1 1 calc R
C41 C 1.1728(5) 0.2235(3) 0.68701(17) 0.0517(8) Uani 1 1 d .
C42 C 1.2113(5) 0.1390(2) 0.64164(17) 0.0577(9) Uani 1 1 d .
H42A H 1.2379 0.1598 0.5965 0.086 Uiso 1 1 calc R
H42B H 1.1104 0.0831 0.6323 0.086 Uiso 1 1 calc R
H42C H 1.3115 0.1174 0.6656 0.086 Uiso 1 1 calc R

loop_
_atom_site_aniso_label
_atom_site_aniso_U_11
_atom_site_aniso_U_22
_atom_site_aniso_U_33
_atom_site_aniso_U_23
_atom_site_aniso_U_13
_atom_site_aniso_U_12
Ru1 0.01216(8) 0.00824(7) 0.01064(8) 0.00054(5) 0.00065(5) 0.00235(5)
Co1 0.02256(15) 0.01072(13) 0.01271(13) 0.00225(10) 0.00251(11) 0.00208(11)
Cl1 0.0380(3) 0.0253(3) 0.0222(3) 0.0077(2) 0.0128(2) 0.0032(2)
P1 0.0133(2) 0.0105(2) 0.0119(2) 0.00152(18) 0.00167(19) 0.00336(18)
N4 0.0156(8) 0.0088(8) 0.0138(8) 0.0008(6) 0.0012(6) 0.0011(6)
N3 0.0160(8) 0.0118(8) 0.0120(8) 0.0017(6) 0.0008(6) 0.0027(6)
N1 0.0189(9) 0.0105(8) 0.0149(8) 0.0024(6) 0.0032(7) 0.0040(7)
N2 0.0204(9) 0.0085(8) 0.0126(8) 0.0010(6) 0.0027(7) 0.0051(6)
N5 0.0313(11) 0.0226(10) 0.0259(10) 0.0077(8) -0.0010(9) 0.0072(8)
N6 0.104(3) 0.066(2) 0.0479(18) 0.0177(16) 0.0226(18) -0.0023(19)
C29 0.0105(9) 0.0179(10) 0.0188(10) 0.0027(8) 0.0011(8) 0.0056(8)
C31 0.0113(9) 0.0132(9) 0.0210(10) -0.0009(8) 0.0024(8) 0.0050(7)
C36 0.0175(11) 0.0137(10) 0.0405(14) -0.0039(9) 0.0011(10) 0.0045(8)
C33 0.0120(9) 0.0180(10) 0.0151(10) -0.0012(8) 0.0012(7) 0.0027(8)
C38 0.0240(12) 0.0345(13) 0.0172(11) -0.0033(9) 0.0038(9) 0.0075(10)
C32 0.0128(10) 0.0143(10) 0.0208(10) 0.0025(8) 0.0026(8) 0.0014(8)
C30 0.0123(9) 0.0138(9) 0.0166(10) -0.0029(8) -0.0006(7) 0.0031(7)
C35 0.0181(11) 0.0212(11) 0.0272(12) -0.0095(9) -0.0014(9) 0.0040(9)
C37 0.0208(11) 0.0217(11) 0.0353(13) 0.0130(10) 0.0030(10) -0.0013(9)
C34 0.0195(11) 0.0286(12) 0.0231(11) 0.0111(9) 0.0022(9) 0.0099(9)
C23 0.0152(10) 0.0162(10) 0.0152(10) 0.0069(8) 0.0044(8) 0.0041(8)
C25 0.0232(11) 0.0182(10) 0.0199(10) 0.0054(8) 0.0051(9) 0.0044(8)
C27 0.0302(13) 0.0227(12) 0.0289(12) 0.0138(9) 0.0095(10) 0.0119(10)
C28 0.0323(13) 0.0362(14) 0.0221(11) 0.0158(10) 0.0046(10) 0.0147(11)
C26 0.0356(14) 0.0316(13) 0.0155(11) 0.0041(9) -0.0001(9) 0.0091(11)
C24 0.0259(12) 0.0182(10) 0.0161(10) 0.0037(8) 0.0018(8) 0.0061(9)
C22 0.0154(10) 0.0138(9) 0.0155(9) 0.0018(7) 0.0029(8) 0.0017(8)
C21 0.0185(10) 0.0094(9) 0.0145(9) 0.0027(7) 0.0021(8) 0.0011(7)
C12 0.0136(9) 0.0084(9) 0.0147(9) 0.0005(7) 0.0024(7) 0.0033(7)
C2 0.0204(10) 0.0101(9) 0.0177(10) 0.0006(8) 0.0025(8) 0.0037(8)
C4 0.0328(13) 0.0163(10) 0.0192(11) 0.0063(8) 0.0073(9) 0.0070(9)
C6 0.0333(13) 0.0131(10) 0.0277(12) 0.0076(9) 0.0077(10) 0.0072(9)
C7 0.0279(12) 0.0118(10) 0.0284(12) 0.0032(9) 0.0062(9) 0.0070(9)
C5 0.0246(11) 0.0134(10) 0.0189(10) 0.0007(8) 0.0041(9) 0.0038(8)
C3 0.0173(10) 0.0102(9) 0.0185(10) 0.0034(7) 0.0015(8) 0.0036(7)
C10 0.0200(10) 0.0136(9) 0.0108(9) -0.0002(7) 0.0018(8) 0.0053(8)
C11 0.0161(10) 0.0146(10) 0.0160(10) 0.0019(8) 0.0033(8) 0.0052(8)
C1 0.0123(9) 0.0092(9) 0.0147(9) -0.0003(7) 0.0010(7) 0.0009(7)
C9 0.0459(16) 0.0128(11) 0.0354(14) 0.0028(9) 0.0117(12) 0.0107(10)
C8 0.0621(19) 0.0175(12) 0.0362(14) 0.0136(10) 0.0159(13) 0.0149(12)
C39 0.0312(13) 0.0178(11) 0.0246(12) 0.0060(9) 0.0079(10) 0.0082(9)
C40 0.0289(13) 0.0353(14) 0.0251(12) 0.0024(10) -0.0005(10) 0.0090(11)
C13 0.0152(10) 0.0106(9) 0.0153(9) 0.0003(7) 0.0009(8) 0.0045(7)
C15 0.0200(10) 0.0147(10) 0.0128(9) 0.0022(7) 0.0020(8) 0.0050(8)
C17 0.0178(10) 0.0164(10) 0.0133(9) -0.0018(8) -0.0006(8) 0.0064(8)
C18 0.0158(10) 0.0142(10) 0.0186(10) -0.0035(8) 0.0004(8) 0.0037(8)
C16 0.0185(10) 0.0115(9) 0.0172(10) 0.0006(7) 0.0044(8) 0.0024(8)
C14 0.0160(10) 0.0126(9) 0.0136(9) 0.0000(7) 0.0009(8) 0.0049(7)
C20 0.0237(12) 0.0181(11) 0.0197(11) -0.0039(8) -0.0005(9) 0.0003(9)
C19 0.0262(12) 0.0208(11) 0.0149(10) -0.0014(8) 0.0004(8) 0.0048(9)
C41 0.062(2) 0.0485(19) 0.0376(17) 0.0210(15) 0.0007(15) -0.0124(16)
C42 0.071(2) 0.0355(17) 0.0524(19) 0.0129(15) -0.0167(17) -0.0102(16)

loop_
_atom_type_symbol
_atom_type_description
_atom_type_scat_dispersion_real
_atom_type_scat_dispersion_imag
_atom_type_scat_source
C C 0.0033 0.0016 'International Tables Vol C Tables 4.2.6.8 and 6.1.1.4'
H H 0 0 'International Tables Vol C Tables 4.2.6.8 and 6.1.1.4'
N N 0.0061 0.0033 'International Tables Vol C Tables 4.2.6.8 and 6.1.1.4'
P P 0.1023 0.0942 'International Tables Vol C Tables 4.2.6.8 and 6.1.1.4'
Cl Cl 0.1484 0.1585 'International Tables Vol C Tables 4.2.6.8 and 6.1.1.4'
Co Co 0.3494 0.9721 'International Tables Vol C Tables 4.2.6.8 and 6.1.1.4'
Ru Ru -1.2594 0.8363 'International Tables Vol C Tables 4.2.6.8 and 6.1.1.4'

loop_
_geom_angle_atom_site_label_1
_geom_angle_atom_site_label_2
_geom_angle_atom_site_label_3
_geom_angle
C1 Ru1 C12 88.93(7)
C1 Ru1 P1 89.30(6)
C12 Ru1 P1 89.05(6)
C1 Ru1 C30 99.82(7)
C12 Ru1 C30 154.62(7)
P1 Ru1 C30 114.64(5)
C1 Ru1 C31 152.24(8)
C12 Ru1 C31 99.85(7)
P1 Ru1 C31 116.91(5)
C30 Ru1 C31 62.23(7)
C1 Ru1 C29 135.42(7)
C12 Ru1 C29 134.47(7)
P1 Ru1 C29 99.32(5)
C30 Ru1 C29 37.13(7)
C31 Ru1 C29 36.98(7)
C1 Ru1 C32 91.44(7)
C12 Ru1 C32 119.82(7)
P1 Ru1 C32 151.12(5)
C30 Ru1 C32 36.98(7)
C31 Ru1 C32 61.31(7)
C29 Ru1 C32 61.14(7)
C1 Ru1 C33 116.87(8)
C12 Ru1 C33 93.36(7)
P1 Ru1 C33 153.74(5)
C30 Ru1 C33 61.40(7)
C31 Ru1 C33 36.96(7)
C29 Ru1 C33 61.13(7)
C32 Ru1 C33 36.02(7)
N1 Co1 N3 105.22(7)
N1 Co1 N5 107.51(7)
N3 Co1 N5 100.99(7)
N1 Co1 Cl1 119.80(5)
N3 Co1 Cl1 122.94(5)
N5 Co1 Cl1 97.15(6)
C23 P1 C11 100.85(9)
C23 P1 C22 101.73(9)
C11 P1 C22 103.05(9)
C23 P1 Ru1 121.17(7)
C11 P1 Ru1 113.56(7)
C22 P1 Ru1 114.09(6)
C12 N4 C14 110.28(16)
C12 N4 C21 124.38(16)
C14 N4 C21 125.02(16)
C12 N3 C13 108.72(16)
C12 N3 Co1 121.00(13)
C13 N3 Co1 127.32(13)
C1 N1 C2 108.41(16)
C1 N1 Co1 120.04(13)
C2 N1 Co1 128.47(14)
C1 N2 C3 110.16(16)
C1 N2 C10 124.83(16)
C3 N2 C10 124.76(16)
C39 N5 Co1 157.18(19)
C31 C29 C30 108.27(17)
C31 C29 C34 125.37(19)
C30 C29 C34 125.52(18)
C31 C29 Ru1 71.16(11)
C30 C29 Ru1 70.63(11)
C34 C29 Ru1 132.11(14)
C29 C31 C33 107.46(17)
C29 C31 C36 127.50(19)
C33 C31 C36 124.69(18)
C29 C31 Ru1 71.86(11)
C33 C31 Ru1 73.06(11)
C36 C31 Ru1 125.92(14)
C31 C36 H36A 109.5
C31 C36 H36B 109.5
H36A C36 H36B 109.5
C31 C36 H36C 109.5
H36A C36 H36C 109.5
H36B C36 H36C 109.5
C32 C33 C31 108.22(17)
C32 C33 C38 126.8(2)
C31 C33 C38 124.55(18)
C32 C33 Ru1 71.81(11)
C31 C33 Ru1 69.98(11)
C38 C33 Ru1 129.72(14)
C33 C38 H38A 109.5
C33 C38 H38B 109.5
H38A C38 H38B 109.5
C33 C38 H38C 109.5
H38A C38 H38C 109.5
H38B C38 H38C 109.5
C33 C32 C30 108.43(18)
C33 C32 C37 126.80(19)
C30 C32 C37 124.46(18)
C33 C32 Ru1 72.17(11)
C30 C32 Ru1 69.68(11)
C37 C32 Ru1 128.86(15)
C29 C30 C32 107.47(16)
C29 C30 C35 126.78(19)
C32 C30 C35 125.33(19)
C29 C30 Ru1 72.24(11)
C32 C30 Ru1 73.34(11)
C35 C30 Ru1 125.78(14)
C30 C35 H35A 109.5
C30 C35 H35B 109.5
H35A C35 H35B 109.5
C30 C35 H35C 109.5
H35A C35 H35C 109.5
H35B C35 H35C 109.5
C32 C37 H37A 109.5
C32 C37 H37B 109.5
H37A C37 H37B 109.5
C32 C37 H37C 109.5
H37A C37 H37C 109.5
H37B C37 H37C 109.5
C29 C34 H34A 109.5
C29 C34 H34B 109.5
H34A C34 H34B 109.5
C29 C34 H34C 109.5
H34A C34 H34C 109.5
H34B C34 H34C 109.5
C25 C23 C24 117.50(19)
C25 C23 P1 120.63(15)
C24 C23 P1 121.79(15)
C27 C25 C23 120.9(2)
C27 C25 H25 119.6
C23 C25 H25 119.6
C28 C27 C25 120.7(2)
C28 C27 H27 119.7
C25 C27 H27 119.7
C27 C28 C26 119.3(2)
C27 C28 H28 120.3
C26 C28 H28 120.3
C28 C26 C24 120.1(2)
C28 C26 H26 119.9
C24 C26 H26 119.9
C26 C24 C23 121.5(2)
C26 C24 H24 119.3
C23 C24 H24 119.3
C21 C22 P1 110.46(13)
C21 C22 H22A 109.6
P1 C22 H22A 109.6
C21 C22 H22B 109.6
P1 C22 H22B 109.6
H22A C22 H22B 108.1
N4 C21 C22 110.68(16)
N4 C21 H21A 109.5
C22 C21 H21A 109.5
N4 C21 H21B 109.5
C22 C21 H21B 109.5
H21A C21 H21B 108.1
N3 C12 N4 107.31(16)
N3 C12 Ru1 125.67(14)
N4 C12 Ru1 126.73(14)
C4 C2 C3 120.21(18)
C4 C2 N1 131.06(19)
C3 C2 N1 108.68(17)
C2 C4 C6 119.0(2)
C2 C4 H4 120.5
C6 C4 H4 120.5
C4 C6 C7 120.5(2)
C4 C6 C8 119.1(2)
C7 C6 C8 120.39(19)
C5 C7 C6 120.14(19)
C5 C7 C9 119.4(2)
C6 C7 C9 120.4(2)
C3 C5 C7 118.45(19)
C3 C5 H5 120.8
C7 C5 H5 120.8
C5 C3 N2 132.96(19)
C5 C3 C2 121.70(19)
N2 C3 C2 105.28(16)
N2 C10 C11 111.10(16)
N2 C10 H10A 109.4
C11 C10 H10A 109.4
N2 C10 H10B 109.4
C11 C10 H10B 109.4
H10A C10 H10B 108
C10 C11 P1 110.14(13)
C10 C11 H11A 109.6
P1 C11 H11A 109.6
C10 C11 H11B 109.6
P1 C11 H11B 109.6
H11A C11 H11B 108.1
N1 C1 N2 107.34(16)
N1 C1 Ru1 125.41(14)
N2 C1 Ru1 126.44(14)
C7 C9 H9A 109.5
C7 C9 H9B 109.5
H9A C9 H9B 109.5
C7 C9 H9C 109.5
H9A C9 H9C 109.5
H9B C9 H9C 109.5
C6 C8 H8A 109.5
C6 C8 H8B 109.5
H8A C8 H8B 109.5
C6 C8 H8C 109.5
H8A C8 H8C 109.5
H8B C8 H8C 109.5
N5 C39 C40 178.2(3)
C39 C40 H40A 109.5
C39 C40 H40B 109.5
H40A C40 H40B 109.5
C39 C40 H40C 109.5
H40A C40 H40C 109.5
H40B C40 H40C 109.5
C14 C13 C15 119.64(18)
C14 C13 N3 108.46(17)
C15 C13 N3 131.83(18)
C17 C15 C13 119.42(19)
C17 C15 H15 120.3
C13 C15 H15 120.3
C15 C17 C18 120.18(18)
C15 C17 C19 119.77(19)
C18 C17 C19 120.02(18)
C16 C18 C17 120.45(18)
C16 C18 C20 119.13(19)
C17 C18 C20 120.38(18)
C14 C16 C18 118.25(19)
C14 C16 H16 120.9
C18 C16 H16 120.9
C16 C14 C13 122.06(18)
C16 C14 N4 132.63(19)
C13 C14 N4 105.21(16)
C18 C20 H20A 109.5
C18 C20 H20B 109.5
H20A C20 H20B 109.5
C18 C20 H20C 109.5
H20A C20 H20C 109.5
H20B C20 H20C 109.5
C17 C19 H19A 109.5
C17 C19 H19B 109.5
H19A C19 H19B 109.5
C17 C19 H19C 109.5
H19A C19 H19C 109.5
H19B C19 H19C 109.5
N6 C41 C42 178.7(4)
C41 C42 H42A 109.5
C41 C42 H42B 109.5
H42A C42 H42B 109.5
C41 C42 H42C 109.5
H42A C42 H42C 109.5
H42B C42 H42C 109.5

loop_
_geom_bond_atom_site_label_1
_geom_bond_atom_site_label_2
_geom_bond_distance
Ru1 C1 2.0291(19)
Ru1 C12 2.0348(19)
Ru1 P1 2.2321(5)
Ru1 C30 2.2369(19)
Ru1 C31 2.2489(19)
Ru1 C29 2.258(2)
Ru1 C32 2.285(2)
Ru1 C33 2.2897(19)
Co1 N1 1.9601(16)
Co1 N3 1.9697(16)
Co1 N5 2.055(2)
Co1 Cl1 2.2462(6)
P1 C23 1.838(2)
P1 C11 1.8451(19)
P1 C22 1.846(2)
N4 C12 1.375(2)
N4 C14 1.397(2)
N4 C21 1.456(2)
N3 C12 1.359(2)
N3 C13 1.397(2)
N1 C1 1.361(3)
N1 C2 1.399(2)
N2 C1 1.382(2)
N2 C3 1.394(2)
N2 C10 1.447(2)
N5 C39 1.139(3)
N6 C41 1.138(4)
C29 C31 1.429(3)
C29 C30 1.431(3)
C29 C34 1.499(3)
C31 C33 1.439(3)
C31 C36 1.510(3)
C36 H36A 0.98
C36 H36B 0.98
C36 H36C 0.98
C33 C32 1.414(3)
C33 C38 1.497(3)
C38 H38A 0.98
C38 H38B 0.98
C38 H38C 0.98
C32 C30 1.435(3)
C32 C37 1.503(3)
C30 C35 1.505(3)
C35 H35A 0.98
C35 H35B 0.98
C35 H35C 0.98
C37 H37A 0.98
C37 H37B 0.98
C37 H37C 0.98
C34 H34A 0.98
C34 H34B 0.98
C34 H34C 0.98
C23 C25 1.395(3)
C23 C24 1.400(3)
C25 C27 1.392(3)
C25 H25 0.95
C27 C28 1.380(3)
C27 H27 0.95
C28 C26 1.384(3)
C28 H28 0.95
C26 C24 1.387(3)
C26 H26 0.95
C24 H24 0.95
C22 C21 1.530(3)
C22 H22A 0.99
C22 H22B 0.99
C21 H21A 0.99
C21 H21B 0.99
C2 C4 1.388(3)
C2 C3 1.394(3)
C4 C6 1.393(3)
C4 H4 0.95
C6 C7 1.415(3)
C6 C8 1.515(3)
C7 C5 1.394(3)
C7 C9 1.516(3)
C5 C3 1.387(3)
C5 H5 0.95
C10 C11 1.530(3)
C10 H10A 0.99
C10 H10B 0.99
C11 H11A 0.99
C11 H11B 0.99
C9 H9A 0.98
C9 H9B 0.98
C9 H9C 0.98
C8 H8A 0.98
C8 H8B 0.98
C8 H8C 0.98
C39 C40 1.454(3)
C40 H40A 0.98
C40 H40B 0.98
C40 H40C 0.98
C13 C14 1.393(3)
C13 C15 1.393(3)
C15 C17 1.392(3)
C15 H15 0.95
C17 C18 1.412(3)
C17 C19 1.507(3)
C18 C16 1.394(3)
C18 C20 1.510(3)
C16 C14 1.387(3)
C16 H16 0.95
C20 H20A 0.98
C20 H20B 0.98
C20 H20C 0.98
C19 H19A 0.98
C19 H19B 0.98
C19 H19C 0.98
C41 C42 1.460(5)
C42 H42A 0.98
C42 H42B 0.98
C42 H42C 0.98
